data_4065359
loop_
_publ_author_name
'Baillie, Rhett A.'
'Man, Renee W. Y.'
'Shree, Monica V.'
'Chow, Catherine'
'Thibault, Michelle E.'
'McNeil, W. Stephen'
'Legzdins, Peter'

_publ_section_title
;
 Intermolecular C--H Activations of Hydrocarbons Initiated by
 Cp*M(NO)(CH2CMe3)(\h3-CH2CHCHPh) Complexes (M = Mo, W)
;
_journal_issue 22
_journal_name_full Organometallics
_journal_page_first 6201
_journal_paper_doi 10.1021/om200731s
_journal_volume 30
_journal_year 2011
_chemical_formula_moiety 'C29.50 H38.50 N O W'
_chemical_formula_sum 'C29.5 H38.5 N O W'
_chemical_formula_weight 606.96
_chemical_name_systematic
;
 ?
;
_space_group_IT_number 14
_symmetry_cell_setting monoclinic
_symmetry_space_group_name_Hall '-P 2yn'
_symmetry_space_group_name_H-M 'P 1 21/n 1'
_atom_sites_solution_hydrogens geom
_atom_sites_solution_primary direct
_atom_sites_solution_secondary difmap
_audit_creation_method SHELXL-97
_cell_angle_alpha 90.00
_cell_angle_beta 95.737(2)
_cell_angle_gamma 90.00
_cell_formula_units_Z 4
_cell_length_a 8.5854(7)
_cell_length_b 14.6515(13)
_cell_length_c 20.5856(17)
_cell_measurement_reflns_used 9948
_cell_measurement_temperature 103(2)
_cell_measurement_theta_max 30.04
_cell_measurement_theta_min 2.43
_cell_volume 2576.5(4)
_computing_molecular_graphics 'Ortep-3 for Windows (Farrugia, 1997)'
_computing_publication_material 'WinGX publication routines (Farrugia, 1999)'
_computing_structure_refinement 'SHELXL-97 (Sheldrick, 1997)'
_computing_structure_solution 'SIR92 (Altomare, et al., 1993)'
_diffrn_ambient_temperature 103(2)
_diffrn_measured_fraction_theta_full 0.998
_diffrn_measured_fraction_theta_max 0.998
_diffrn_measurement_device_type 'Bruker X8 Apex II'
_diffrn_measurement_method 'area detector'
_diffrn_radiation_monochromator graphite
_diffrn_radiation_source 'fine-focus sealed tube'
_diffrn_radiation_type MoK\a
_diffrn_radiation_wavelength 0.71073
_diffrn_reflns_av_R_equivalents 0.0297
_diffrn_reflns_av_sigmaI/netI 0.0319
_diffrn_reflns_limit_h_max 12
_diffrn_reflns_limit_h_min -12
_diffrn_reflns_limit_k_max 20
_diffrn_reflns_limit_k_min -19
_diffrn_reflns_limit_l_max 29
_diffrn_reflns_limit_l_min -26
_diffrn_reflns_number 29643
_diffrn_reflns_theta_full 30.08
_diffrn_reflns_theta_max 30.08
_diffrn_reflns_theta_min 1.71
_exptl_absorpt_coefficient_mu 4.505
_exptl_absorpt_correction_T_max 0.7983
_exptl_absorpt_correction_T_min 0.6072
_exptl_absorpt_correction_type multi-scan
_exptl_crystal_colour white
_exptl_crystal_density_diffrn 1.565
_exptl_crystal_density_method 'not measured'
_exptl_crystal_description plate
_exptl_crystal_F_000 1218
_exptl_crystal_size_max 0.16
_exptl_crystal_size_mid 0.07
_exptl_crystal_size_min 0.05
_refine_diff_density_max 3.687
_refine_diff_density_min -1.649
_refine_diff_density_rms 0.136
_refine_ls_extinction_method none
_refine_ls_goodness_of_fit_ref 1.053
_refine_ls_hydrogen_treatment mixed
_refine_ls_matrix_type full
_refine_ls_number_parameters 309
_refine_ls_number_reflns 7547
_refine_ls_number_restraints 0
_refine_ls_restrained_S_all 1.053
_refine_ls_R_factor_all 0.0434
_refine_ls_R_factor_gt 0.0312
_refine_ls_shift/su_max 0.001
_refine_ls_shift/su_mean 0.000
_refine_ls_structure_factor_coef Fsqd
_refine_ls_weighting_details 'calc w=1/[\s^2^(Fo^2^)+(0.0368P)^2^+4.7256P] where P=(Fo^2^+2Fc^2^)/3'
_refine_ls_weighting_scheme calc
_refine_ls_wR_factor_gt 0.0727
_refine_ls_wR_factor_ref 0.0778
_reflns_number_gt 6170
_reflns_number_total 7547
_reflns_threshold_expression >2sigma(I)
_cod_data_source_file om200731s_si_002.cif
_cod_data_source_block 10a
_cod_depositor_comments
;
The following automatic conversions were performed:

'_symmetry_cell_setting' value 'Monoclinic' changed to 'monoclinic'
according to /home/saulius/struct/CIF-dictionaries/cif_core.dic
dictionary named 'cif_core.dic' version 2.4.1 from 2010-06-29.

Automatic conversion script
Id: cif_fix_values 1715 2011-07-08 13:25:40Z adriana 
;
_cod_original_sg_symbol_H-M P21/n
_cod_original_formula_sum 'C29.50 H38.50 N O W'
_cod_database_code 4065359

loop_
_symmetry_equiv_pos_as_xyz
'x, y, z'
'-x+1/2, y+1/2, -z+1/2'
'-x, -y, -z'
'x-1/2, -y-1/2, z-1/2'

loop_
_atom_site_label
_atom_site_type_symbol
_atom_site_fract_x
_atom_site_fract_y
_atom_site_fract_z
_atom_site_U_iso_or_equiv
_atom_site_adp_type
_atom_site_occupancy
_atom_site_symmetry_multiplicity
_atom_site_calc_flag
_atom_site_refinement_flags
C1 C 0.6902(4) 0.2812(3) 0.3199(2) 0.0282(8) Uani 1 1 d .
C2 C 0.6992(4) 0.2999(2) 0.25215(18) 0.0246(7) Uani 1 1 d .
C3 C 0.6229(4) 0.3850(3) 0.23828(18) 0.0250(7) Uani 1 1 d .
C4 C 0.5727(4) 0.4195(3) 0.29713(18) 0.0235(7) Uani 1 1 d .
C5 C 0.6147(4) 0.3543(3) 0.34747(18) 0.0285(8) Uani 1 1 d .
C6 C 0.7370(5) 0.1923(3) 0.3530(2) 0.0419(11) Uani 1 1 d .
H6A H 0.7603 0.2025 0.4000 0.063 Uiso 1 1 calc R
H6B H 0.8302 0.1681 0.3351 0.063 Uiso 1 1 calc R
H6C H 0.6510 0.1484 0.3454 0.063 Uiso 1 1 calc R
C7 C 0.7633(5) 0.2371(3) 0.2035(2) 0.0411(10) Uani 1 1 d .
H7A H 0.6798 0.1968 0.1844 0.062 Uiso 1 1 calc R
H7B H 0.8480 0.2002 0.2255 0.062 Uiso 1 1 calc R
H7C H 0.8039 0.2733 0.1689 0.062 Uiso 1 1 calc R
C8 C 0.5915(5) 0.4280(3) 0.17196(19) 0.0325(9) Uani 1 1 d .
H8A H 0.6804 0.4167 0.1467 0.049 Uiso 1 1 calc R
H8B H 0.5770 0.4939 0.1768 0.049 Uiso 1 1 calc R
H8C H 0.4966 0.4013 0.1492 0.049 Uiso 1 1 calc R
C9 C 0.4741(5) 0.5032(3) 0.3016(2) 0.0340(9) Uani 1 1 d .
H9A H 0.5095 0.5508 0.2730 0.051 Uiso 1 1 calc R
H9B H 0.4841 0.5254 0.3468 0.051 Uiso 1 1 calc R
H9C H 0.3644 0.4884 0.2881 0.051 Uiso 1 1 calc R
C10 C 0.5675(5) 0.3578(4) 0.4159(2) 0.0425(11) Uani 1 1 d .
H10A H 0.4776 0.3174 0.4193 0.064 Uiso 1 1 calc R
H10B H 0.5389 0.4204 0.4264 0.064 Uiso 1 1 calc R
H10C H 0.6553 0.3377 0.4467 0.064 Uiso 1 1 calc R
C11 C 0.9796(4) 0.4783(3) 0.40439(16) 0.0227(7) Uani 1 1 d .
H11 H 0.9425 0.4482 0.4436 0.027 Uiso 1 1 calc R
C12 C 1.0791(4) 0.4198(2) 0.37469(17) 0.0225(7) Uani 1 1 d .
H12 H 1.1765 0.4441 0.3581 0.027 Uiso 1 1 calc R
C13 C 1.0358(4) 0.3267(2) 0.36373(17) 0.0224(7) Uani 1 1 d .
H13 H 0.9959 0.2988 0.4032 0.027 Uiso 1 1 calc R
C14 C 1.1400(4) 0.2630(3) 0.33207(17) 0.0239(7) Uani 1 1 d .
C15 C 1.1629(4) 0.1750(3) 0.35714(19) 0.0283(8) Uani 1 1 d .
H15 H 1.1087 0.1562 0.3929 0.034 Uiso 1 1 calc R
C16 C 1.2642(5) 0.1144(3) 0.3304(2) 0.0326(9) Uani 1 1 d .
H16 H 1.2796 0.0548 0.3482 0.039 Uiso 1 1 calc R
C17 C 1.3421(4) 0.1411(3) 0.2781(2) 0.0327(9) Uani 1 1 d .
H17 H 1.4116 0.1000 0.2600 0.039 Uiso 1 1 calc R
C18 C 1.3192(4) 0.2269(3) 0.25215(19) 0.0297(8) Uani 1 1 d .
H18 H 1.3720 0.2446 0.2158 0.036 Uiso 1 1 calc R
C19 C 1.2190(4) 0.2881(3) 0.27888(19) 0.0262(7) Uani 1 1 d .
H19 H 1.2045 0.3474 0.2607 0.031 Uiso 1 1 calc R
C20 C 1.0170(4) 0.5749(2) 0.41879(17) 0.0219(7) Uani 1 1 d .
C21 C 1.1611(5) 0.6134(3) 0.40754(18) 0.0253(7) Uani 1 1 d .
H21 H 1.2346 0.5760 0.3885 0.030 Uiso 1 1 calc R
C22 C 1.2029(5) 0.7034(3) 0.42272(18) 0.0298(8) Uani 1 1 d .
C23 C 1.0947(5) 0.7569(3) 0.45112(19) 0.0351(9) Uani 1 1 d .
H23 H 1.1194 0.8185 0.4622 0.042 Uiso 1 1 calc R
C24 C 0.9510(5) 0.7212(3) 0.46341(19) 0.0351(10) Uani 1 1 d .
H24 H 0.8792 0.7591 0.4831 0.042 Uiso 1 1 calc R
C25 C 0.9084(5) 0.6310(3) 0.44773(18) 0.0293(8) Uani 1 1 d .
C26 C 1.3607(6) 0.7409(3) 0.4097(2) 0.0407(10) Uani 1 1 d .
H26A H 1.4237 0.7521 0.4513 0.061 Uiso 1 1 calc R
H26B H 1.3463 0.7983 0.3854 0.061 Uiso 1 1 calc R
H26C H 1.4144 0.6967 0.3841 0.061 Uiso 1 1 calc R
C27 C 0.7496(5) 0.5955(3) 0.4600(2) 0.0362(10) Uani 1 1 d .
H27A H 0.6890 0.6446 0.4778 0.054 Uiso 1 1 calc R
H27B H 0.7616 0.5450 0.4913 0.054 Uiso 1 1 calc R
H27C H 0.6946 0.5738 0.4189 0.054 Uiso 1 1 calc R
N1 N 0.9520(4) 0.4362(2) 0.23750(15) 0.0268(7) Uani 1 1 d .
O1 O 0.9988(4) 0.4434(2) 0.18351(14) 0.0380(7) Uani 1 1 d .
W1 W 0.848158(15) 0.412316(9) 0.305877(6) 0.01939(5) Uani 1 1 d .
C28 C 0.4161(6) 0.9842(4) 0.4980(2) 0.0487(12) Uani 1 1 d .
H28A H 0.3836 0.9627 0.4531 0.058 Uiso 1 1 calc R
H28B H 0.4082 0.9320 0.5280 0.058 Uiso 1 1 calc R
C29 C 0.3076(7) 1.0578(5) 0.5151(3) 0.0605(15) Uani 1 1 d .
H29A H 0.3154 1.1111 0.4860 0.073 Uiso 1 1 calc R
H29B H 0.3348 1.0778 0.5608 0.073 Uiso 1 1 calc R
C30 C 0.1423(12) 1.0191(7) 0.5069(5) 0.047(2) Uani 0.50 1 d P
H30A H 0.0680 1.0660 0.5179 0.070 Uiso 0.50 1 calc PR
H30B H 0.1360 0.9665 0.5360 0.070 Uiso 0.50 1 calc PR
H30C H 0.1166 0.9997 0.4616 0.070 Uiso 0.50 1 calc PR
H1 H 0.806(4) 0.535(3) 0.3108(17) 0.013(9) Uiso 1 1 d .

loop_
_atom_site_aniso_label
_atom_site_aniso_U_11
_atom_site_aniso_U_22
_atom_site_aniso_U_33
_atom_site_aniso_U_23
_atom_site_aniso_U_13
_atom_site_aniso_U_12
C1 0.0196(16) 0.0277(19) 0.036(2) 0.0085(15) -0.0028(14) -0.0042(14)
C2 0.0231(16) 0.0197(16) 0.0304(18) -0.0023(14) 0.0000(14) -0.0056(13)
C3 0.0237(17) 0.0310(19) 0.0198(16) 0.0009(14) -0.0008(13) -0.0021(14)
C4 0.0161(14) 0.0284(18) 0.0261(17) -0.0003(14) 0.0022(12) -0.0008(13)
C5 0.0182(16) 0.041(2) 0.0259(18) 0.0071(16) 0.0015(13) -0.0048(15)
C6 0.030(2) 0.038(2) 0.054(3) 0.019(2) -0.011(2) -0.0106(18)
C7 0.039(2) 0.035(2) 0.049(3) -0.016(2) 0.0008(19) 0.0018(19)
C8 0.041(2) 0.034(2) 0.0213(17) 0.0037(15) -0.0038(16) 0.0018(17)
C9 0.0236(18) 0.039(2) 0.039(2) -0.0046(18) 0.0031(16) 0.0034(16)
C10 0.033(2) 0.070(3) 0.026(2) 0.007(2) 0.0077(17) -0.011(2)
C11 0.0235(16) 0.0288(18) 0.0152(15) 0.0015(13) -0.0008(12) 0.0050(14)
C12 0.0181(15) 0.0266(18) 0.0221(16) -0.0035(13) -0.0018(12) 0.0008(13)
C13 0.0203(16) 0.0237(17) 0.0227(16) 0.0005(13) 0.0001(13) 0.0029(13)
C14 0.0181(15) 0.0261(17) 0.0268(17) -0.0060(14) -0.0020(13) -0.0008(13)
C15 0.0252(18) 0.0279(19) 0.0314(19) -0.0020(15) 0.0005(15) 0.0046(15)
C16 0.029(2) 0.030(2) 0.038(2) -0.0040(17) -0.0019(16) 0.0068(16)
C17 0.0226(18) 0.035(2) 0.040(2) -0.0153(18) 0.0004(15) 0.0019(16)
C18 0.0222(17) 0.036(2) 0.0310(19) -0.0113(16) 0.0031(14) -0.0030(15)
C19 0.0219(16) 0.0251(18) 0.0316(19) -0.0040(14) 0.0032(14) -0.0033(14)
C20 0.0257(17) 0.0219(17) 0.0173(14) -0.0002(12) -0.0018(13) 0.0041(13)
C21 0.0301(19) 0.0245(18) 0.0213(16) -0.0008(13) 0.0020(14) 0.0020(14)
C22 0.038(2) 0.0254(19) 0.0249(18) 0.0003(14) -0.0021(16) 0.0003(16)
C23 0.050(2) 0.0250(19) 0.0284(19) -0.0034(16) -0.0079(17) 0.0066(18)
C24 0.047(2) 0.035(2) 0.0226(18) -0.0061(16) -0.0033(16) 0.0197(19)
C25 0.0318(19) 0.036(2) 0.0193(16) -0.0018(15) -0.0015(14) 0.0123(16)
C26 0.051(3) 0.032(2) 0.038(2) -0.0002(18) 0.001(2) -0.010(2)
C27 0.030(2) 0.052(3) 0.0262(19) -0.0043(18) 0.0029(15) 0.0138(19)
N1 0.0262(15) 0.0296(16) 0.0247(15) 0.0008(12) 0.0035(12) -0.0053(13)
O1 0.0468(18) 0.0440(17) 0.0250(14) -0.0004(13) 0.0133(12) -0.0117(14)
W1 0.01744(7) 0.02244(7) 0.01830(7) 0.00047(6) 0.00185(4) -0.00058(5)
C28 0.054(3) 0.057(3) 0.036(2) 0.004(2) 0.008(2) 0.012(3)
C29 0.061(4) 0.083(4) 0.038(3) -0.006(3) 0.007(2) 0.020(3)
C30 0.056(6) 0.048(6) 0.037(5) -0.007(4) 0.006(4) 0.003(5)

loop_
_atom_type_symbol
_atom_type_description
_atom_type_scat_dispersion_real
_atom_type_scat_dispersion_imag
_atom_type_scat_source
C C 0.0033 0.0016 'International Tables Vol C Tables 4.2.6.8 and 6.1.1.4'
H H 0.0000 0.0000 'International Tables Vol C Tables 4.2.6.8 and 6.1.1.4'
N N 0.0061 0.0033 'International Tables Vol C Tables 4.2.6.8 and 6.1.1.4'
O O 0.0106 0.0060 'International Tables Vol C Tables 4.2.6.8 and 6.1.1.4'
W W -0.8490 6.8722 'International Tables Vol C Tables 4.2.6.8 and 6.1.1.4'

loop_
_geom_angle_atom_site_label_1
_geom_angle_atom_site_label_2
_geom_angle_atom_site_label_3
_geom_angle
_geom_angle_site_symmetry_1
_geom_angle_site_symmetry_3
C5 C1 C2 108.7(3) . .
C5 C1 C6 126.2(4) . .
C2 C1 C6 124.7(4) . .
C5 C1 W1 74.0(2) . .
C2 C1 W1 69.0(2) . .
C6 C1 W1 128.5(3) . .
C3 C2 C1 107.1(3) . .
C3 C2 C7 126.4(4) . .
C1 C2 C7 126.2(4) . .
C3 C2 W1 72.0(2) . .
C1 C2 W1 75.5(2) . .
C7 C2 W1 122.4(3) . .
C4 C3 C2 108.3(3) . .
C4 C3 C8 125.7(4) . .
C2 C3 C8 125.9(3) . .
C4 C3 W1 74.4(2) . .
C2 C3 W1 71.9(2) . .
C8 C3 W1 122.7(3) . .
C3 C4 C5 107.7(3) . .
C3 C4 C9 124.5(3) . .
C5 C4 C9 127.3(3) . .
C3 C4 W1 70.2(2) . .
C5 C4 W1 74.7(2) . .
C9 C4 W1 126.9(3) . .
C1 C5 C4 108.1(3) . .
C1 C5 C10 125.7(4) . .
C4 C5 C10 125.8(4) . .
C1 C5 W1 72.0(2) . .
C4 C5 W1 70.5(2) . .
C10 C5 W1 129.2(3) . .
C1 C6 H6A 109.5 . .
C1 C6 H6B 109.5 . .
H6A C6 H6B 109.5 . .
C1 C6 H6C 109.5 . .
H6A C6 H6C 109.5 . .
H6B C6 H6C 109.5 . .
C2 C7 H7A 109.5 . .
C2 C7 H7B 109.5 . .
H7A C7 H7B 109.5 . .
C2 C7 H7C 109.5 . .
H7A C7 H7C 109.5 . .
H7B C7 H7C 109.5 . .
C3 C8 H8A 109.5 . .
C3 C8 H8B 109.5 . .
H8A C8 H8B 109.5 . .
C3 C8 H8C 109.5 . .
H8A C8 H8C 109.5 . .
H8B C8 H8C 109.5 . .
C4 C9 H9A 109.5 . .
C4 C9 H9B 109.5 . .
H9A C9 H9B 109.5 . .
C4 C9 H9C 109.5 . .
H9A C9 H9C 109.5 . .
H9B C9 H9C 109.5 . .
C5 C10 H10A 109.5 . .
C5 C10 H10B 109.5 . .
H10A C10 H10B 109.5 . .
C5 C10 H10C 109.5 . .
H10A C10 H10C 109.5 . .
H10B C10 H10C 109.5 . .
C12 C11 C20 123.2(3) . .
C12 C11 W1 69.02(19) . .
C20 C11 W1 128.7(2) . .
C12 C11 H11 110.0 . .
C20 C11 H11 110.0 . .
W1 C11 H11 110.0 . .
C11 C12 C13 119.7(3) . .
C11 C12 W1 76.9(2) . .
C13 C12 W1 70.41(19) . .
C11 C12 H12 120.1 . .
C13 C12 H12 120.1 . .
W1 C12 H12 120.1 . .
C12 C13 C14 120.7(3) . .
C12 C13 W1 73.52(19) . .
C14 C13 W1 122.7(2) . .
C12 C13 H13 111.6 . .
C14 C13 H13 111.6 . .
W1 C13 H13 111.6 . .
C19 C14 C15 118.2(3) . .
C19 C14 C13 122.7(3) . .
C15 C14 C13 119.1(3) . .
C16 C15 C14 120.9(4) . .
C16 C15 H15 119.5 . .
C14 C15 H15 119.5 . .
C17 C16 C15 119.8(4) . .
C17 C16 H16 120.1 . .
C15 C16 H16 120.1 . .
C18 C17 C16 120.1(4) . .
C18 C17 H17 119.9 . .
C16 C17 H17 119.9 . .
C17 C18 C19 120.4(4) . .
C17 C18 H18 119.8 . .
C19 C18 H18 119.8 . .
C18 C19 C14 120.6(4) . .
C18 C19 H19 119.7 . .
C14 C19 H19 119.7 . .
C21 C20 C25 117.7(3) . .
C21 C20 C11 122.1(3) . .
C25 C20 C11 120.1(3) . .
C22 C21 C20 123.8(4) . .
C22 C21 H21 118.1 . .
C20 C21 H21 118.1 . .
C23 C22 C21 117.4(4) . .
C23 C22 C26 121.2(4) . .
C21 C22 C26 121.4(4) . .
C24 C23 C22 120.6(4) . .
C24 C23 H23 119.7 . .
C22 C23 H23 119.7 . .
C23 C24 C25 122.1(4) . .
C23 C24 H24 119.0 . .
C25 C24 H24 119.0 . .
C24 C25 C20 118.4(4) . .
C24 C25 C27 120.5(4) . .
C20 C25 C27 121.0(4) . .
C22 C26 H26A 109.5 . .
C22 C26 H26B 109.5 . .
H26A C26 H26B 109.5 . .
C22 C26 H26C 109.5 . .
H26A C26 H26C 109.5 . .
H26B C26 H26C 109.5 . .
C25 C27 H27A 109.5 . .
C25 C27 H27B 109.5 . .
H27A C27 H27B 109.5 . .
C25 C27 H27C 109.5 . .
H27A C27 H27C 109.5 . .
H27B C27 H27C 109.5 . .
O1 N1 W1 166.9(3) . .
N1 W1 C13 97.94(14) . .
N1 W1 C2 93.39(14) . .
C13 W1 C2 100.78(13) . .
N1 W1 C3 90.75(14) . .
C13 W1 C3 136.64(13) . .
C2 W1 C3 36.07(13) . .
N1 W1 C12 90.49(14) . .
C13 W1 C12 36.07(12) . .
C2 W1 C12 136.65(13) . .
C3 W1 C12 172.70(13) . .
N1 W1 C4 120.69(14) . .
C13 W1 C4 135.70(13) . .
C2 W1 C4 59.33(13) . .
C3 W1 C4 35.45(13) . .
C12 W1 C4 146.52(13) . .
N1 W1 C1 126.26(14) . .
C13 W1 C1 82.79(13) . .
C2 W1 C1 35.49(13) . .
C3 W1 C1 58.66(13) . .
C12 W1 C1 115.17(13) . .
C4 W1 C1 57.80(13) . .
N1 W1 C5 148.47(14) . .
C13 W1 C5 100.93(13) . .
C2 W1 C5 58.43(14) . .
C3 W1 C5 58.37(13) . .
C12 W1 C5 119.30(13) . .
C4 W1 C5 34.86(13) . .
C1 W1 C5 33.98(14) . .
N1 W1 C11 110.89(13) . .
C13 W1 C11 62.39(12) . .
C2 W1 C11 151.51(13) . .
C3 W1 C11 150.30(13) . .
C12 W1 C11 34.11(12) . .
C4 W1 C11 115.22(12) . .
C1 W1 C11 116.31(13) . .
C5 W1 C11 100.22(13) . .
N1 W1 H1 88.1(11) . .
C13 W1 H1 129.8(11) . .
C2 W1 H1 128.7(11) . .
C3 W1 H1 92.7(11) . .
C12 W1 H1 94.6(11) . .
C4 W1 H1 76.1(11) . .
C1 W1 H1 131.6(12) . .
C5 W1 H1 98.7(12) . .
C11 W1 H1 68.9(11) . .
C29 C28 C28 112.4(6) . 3_676
C29 C28 H28A 109.1 . .
C28 C28 H28A 109.1 3_676 .
C29 C28 H28B 109.1 . .
C28 C28 H28B 109.1 3_676 .
H28A C28 H28B 107.9 . .
C28 C29 C30 107.5(6) . .
C28 C29 H29A 110.2 . .
C30 C29 H29A 110.2 . .
C28 C29 H29B 110.2 . .
C30 C29 H29B 110.2 . .
H29A C29 H29B 108.5 . .
C29 C30 H30A 109.5 . .
C29 C30 H30B 109.5 . .
H30A C30 H30B 109.5 . .
C29 C30 H30C 109.5 . .
H30A C30 H30C 109.5 . .
H30B C30 H30C 109.5 . .

loop_
_geom_bond_atom_site_label_1
_geom_bond_atom_site_label_2
_geom_bond_distance
_geom_bond_site_symmetry_2
C1 C5 1.402(6) .
C1 C2 1.430(5) .
C1 C6 1.506(6) .
C1 W1 2.386(4) .
C2 C3 1.425(5) .
C2 C7 1.504(5) .
C2 W1 2.300(3) .
C3 C4 1.419(5) .
C3 C8 1.503(5) .
C3 W1 2.302(4) .
C4 C5 1.429(5) .
C4 C9 1.498(5) .
C4 W1 2.357(3) .
C5 C10 1.505(5) .
C5 W1 2.411(4) .
C6 H6A 0.9800 .
C6 H6B 0.9800 .
C6 H6C 0.9800 .
C7 H7A 0.9800 .
C7 H7B 0.9800 .
C7 H7C 0.9800 .
C8 H8A 0.9800 .
C8 H8B 0.9800 .
C8 H8C 0.9800 .
C9 H9A 0.9800 .
C9 H9B 0.9800 .
C9 H9C 0.9800 .
C10 H10A 0.9800 .
C10 H10B 0.9800 .
C10 H10C 0.9800 .
C11 C12 1.394(5) .
C11 C20 1.475(5) .
C11 W1 2.421(3) .
C11 H11 1.0000 .
C12 C13 1.425(5) .
C12 W1 2.321(3) .
C12 H12 1.0000 .
C13 C14 1.488(5) .
C13 W1 2.281(3) .
C13 H13 1.0000 .
C14 C19 1.394(5) .
C14 C15 1.395(5) .
C15 C16 1.394(5) .
C15 H15 0.9500 .
C16 C17 1.381(6) .
C16 H16 0.9500 .
C17 C18 1.372(6) .
C17 H17 0.9500 .
C18 C19 1.393(5) .
C18 H18 0.9500 .
C19 H19 0.9500 .
C20 C21 1.400(5) .
C20 C25 1.418(5) .
C21 C22 1.394(5) .
C21 H21 0.9500 .
C22 C23 1.388(6) .
C22 C26 1.510(6) .
C23 C24 1.386(7) .
C23 H23 0.9500 .
C24 C25 1.400(6) .
C24 H24 0.9500 .
C25 C27 1.504(6) .
C26 H26A 0.9800 .
C26 H26B 0.9800 .
C26 H26C 0.9800 .
C27 H27A 0.9800 .
C27 H27B 0.9800 .
C27 H27C 0.9800 .
N1 O1 1.224(4) .
N1 W1 1.775(3) .
W1 H1 1.83(4) .
C28 C29 1.491(7) .
C28 C28 1.508(11) 3_676
C28 H28A 0.9900 .
C28 H28B 0.9900 .
C29 C30 1.522(12) .
C29 H29A 0.9900 .
C29 H29B 0.9900 .
C30 H30A 0.9800 .
C30 H30B 0.9800 .
C30 H30C 0.9800 .

loop_
_geom_torsion_atom_site_label_1
_geom_torsion_atom_site_label_2
_geom_torsion_atom_site_label_3
_geom_torsion_atom_site_label_4
_geom_torsion
_geom_torsion_site_symmetry_1
C5 C1 C2 C3 -1.8(4) .
C6 C1 C2 C3 171.4(3) .
W1 C1 C2 C3 -65.6(2) .
C5 C1 C2 C7 -176.5(4) .
C6 C1 C2 C7 -3.3(6) .
W1 C1 C2 C7 119.7(4) .
C5 C1 C2 W1 63.8(3) .
C6 C1 C2 W1 -123.0(4) .
C1 C2 C3 C4 2.0(4) .
C7 C2 C3 C4 176.6(4) .
W1 C2 C3 C4 -66.0(3) .
C1 C2 C3 C8 -174.3(4) .
C7 C2 C3 C8 0.3(6) .
W1 C2 C3 C8 117.7(4) .
C1 C2 C3 W1 68.0(2) .
C7 C2 C3 W1 -117.4(4) .
C2 C3 C4 C5 -1.4(4) .
C8 C3 C4 C5 174.9(4) .
W1 C3 C4 C5 -65.8(3) .
C2 C3 C4 C9 -173.8(3) .
C8 C3 C4 C9 2.5(6) .
W1 C3 C4 C9 121.8(4) .
C2 C3 C4 W1 64.4(3) .
C8 C3 C4 W1 -119.3(4) .
C2 C1 C5 C4 1.0(4) .
C6 C1 C5 C4 -172.1(3) .
W1 C1 C5 C4 61.6(3) .
C2 C1 C5 C10 173.6(4) .
C6 C1 C5 C10 0.6(6) .
W1 C1 C5 C10 -125.8(4) .
C2 C1 C5 W1 -60.6(3) .
C6 C1 C5 W1 126.3(4) .
C3 C4 C5 C1 0.2(4) .
C9 C4 C5 C1 172.4(4) .
W1 C4 C5 C1 -62.6(3) .
C3 C4 C5 C10 -172.4(4) .
C9 C4 C5 C10 -0.2(6) .
W1 C4 C5 C10 124.8(4) .
C3 C4 C5 W1 62.8(2) .
C9 C4 C5 W1 -125.0(4) .
C20 C11 C12 C13 178.6(3) .
W1 C11 C12 C13 -58.0(3) .
C20 C11 C12 W1 -123.3(3) .
C11 C12 C13 C14 179.9(3) .
W1 C12 C13 C14 118.7(3) .
C11 C12 C13 W1 61.3(3) .
C12 C13 C14 C19 -41.3(5) .
W1 C13 C14 C19 48.0(4) .
C12 C13 C14 C15 137.3(4) .
W1 C13 C14 C15 -133.3(3) .
C19 C14 C15 C16 1.1(5) .
C13 C14 C15 C16 -177.6(3) .
C14 C15 C16 C17 -0.6(6) .
C15 C16 C17 C18 -0.4(6) .
C16 C17 C18 C19 0.8(6) .
C17 C18 C19 C14 -0.3(6) .
C15 C14 C19 C18 -0.7(5) .
C13 C14 C19 C18 178.0(3) .
C12 C11 C20 C21 -4.4(5) .
W1 C11 C20 C21 -93.1(4) .
C12 C11 C20 C25 178.5(3) .
W1 C11 C20 C25 89.9(4) .
C25 C20 C21 C22 -0.5(5) .
C11 C20 C21 C22 -177.6(3) .
C20 C21 C22 C23 0.6(6) .
C20 C21 C22 C26 179.7(4) .
C21 C22 C23 C24 -0.2(6) .
C26 C22 C23 C24 -179.3(4) .
C22 C23 C24 C25 -0.3(6) .
C23 C24 C25 C20 0.4(6) .
C23 C24 C25 C27 -178.2(4) .
C21 C20 C25 C24 0.0(5) .
C11 C20 C25 C24 177.1(3) .
C21 C20 C25 C27 178.6(3) .
C11 C20 C25 C27 -4.3(5) .
O1 N1 W1 C13 118.8(14) .
O1 N1 W1 C2 17.4(14) .
O1 N1 W1 C3 -18.6(14) .
O1 N1 W1 C12 154.2(14) .
O1 N1 W1 C4 -38.6(14) .
O1 N1 W1 C1 31.9(15) .
O1 N1 W1 C5 -7.6(16) .
O1 N1 W1 C11 -177.8(14) .
C12 C13 W1 N1 79.8(2) .
C14 C13 W1 N1 -36.5(3) .
C12 C13 W1 C2 174.8(2) .
C14 C13 W1 C2 58.5(3) .
C12 C13 W1 C3 179.4(2) .
C14 C13 W1 C3 63.1(4) .
C14 C13 W1 C12 -116.3(4) .
C12 C13 W1 C4 -128.4(2) .
C14 C13 W1 C4 115.3(3) .
C12 C13 W1 C1 -154.4(2) .
C14 C13 W1 C1 89.3(3) .
C12 C13 W1 C5 -125.6(2) .
C14 C13 W1 C5 118.2(3) .
C12 C13 W1 C11 -29.7(2) .
C14 C13 W1 C11 -145.9(3) .
C3 C2 W1 N1 -86.6(2) .
C1 C2 W1 N1 159.6(2) .
C7 C2 W1 N1 35.6(3) .
C3 C2 W1 C13 174.6(2) .
C1 C2 W1 C13 60.8(2) .
C7 C2 W1 C13 -63.1(3) .
C1 C2 W1 C3 -113.8(3) .
C7 C2 W1 C3 122.2(4) .
C3 C2 W1 C12 179.1(2) .
C1 C2 W1 C12 65.3(3) .
C7 C2 W1 C12 -58.7(4) .
C3 C2 W1 C4 37.4(2) .
C1 C2 W1 C4 -76.4(2) .
C7 C2 W1 C4 159.6(4) .
C3 C2 W1 C1 113.8(3) .
C7 C2 W1 C1 -124.0(4) .
C3 C2 W1 C5 78.4(2) .
C1 C2 W1 C5 -35.4(2) .
C7 C2 W1 C5 -159.4(4) .
C3 C2 W1 C11 124.3(3) .
C1 C2 W1 C11 10.5(4) .
C7 C2 W1 C11 -113.5(4) .
C4 C3 W1 N1 -149.5(2) .
C2 C3 W1 N1 94.7(2) .
C8 C3 W1 N1 -26.8(3) .
C4 C3 W1 C13 108.1(3) .
C2 C3 W1 C13 -7.7(3) .
C8 C3 W1 C13 -129.2(3) .
C4 C3 W1 C2 115.7(3) .
C8 C3 W1 C2 -121.5(4) .
C4 C3 W1 C12 110.7(10) .
C2 C3 W1 C12 -5.0(11) .
C8 C3 W1 C12 -126.5(9) .
C2 C3 W1 C4 -115.7(3) .
C8 C3 W1 C4 122.8(4) .
C4 C3 W1 C1 77.3(2) .
C2 C3 W1 C1 -38.5(2) .
C8 C3 W1 C1 -160.0(4) .
C4 C3 W1 C5 37.2(2) .
C2 C3 W1 C5 -78.5(2) .
C8 C3 W1 C5 160.0(4) .
C4 C3 W1 C11 -11.6(4) .
C2 C3 W1 C11 -127.3(3) .
C8 C3 W1 C11 111.2(3) .
C11 C12 W1 N1 128.6(2) .
C13 C12 W1 N1 -102.9(2) .
C11 C12 W1 C13 -128.6(3) .
C11 C12 W1 C2 -136.0(2) .
C13 C12 W1 C2 -7.4(3) .
C11 C12 W1 C3 -131.7(9) .
C13 C12 W1 C3 -3.1(11) .
C11 C12 W1 C4 -31.2(3) .
C13 C12 W1 C4 97.3(3) .
C11 C12 W1 C1 -100.3(2) .
C13 C12 W1 C1 28.2(2) .
C11 C12 W1 C5 -62.2(3) .
C13 C12 W1 C5 66.3(2) .
C13 C12 W1 C11 128.6(3) .
C3 C4 W1 N1 36.1(3) .
C5 C4 W1 N1 151.9(2) .
C9 C4 W1 N1 -82.7(4) .
C3 C4 W1 C13 -110.8(2) .
C5 C4 W1 C13 4.9(3) .
C9 C4 W1 C13 130.3(3) .
C3 C4 W1 C2 -38.1(2) .
C5 C4 W1 C2 77.7(3) .
C9 C4 W1 C2 -156.9(4) .
C5 C4 W1 C3 115.8(3) .
C9 C4 W1 C3 -118.8(4) .
C3 C4 W1 C12 -167.6(2) .
C5 C4 W1 C12 -51.8(3) .
C9 C4 W1 C12 73.6(4) .
C3 C4 W1 C1 -79.9(2) .
C5 C4 W1 C1 35.9(2) .
C9 C4 W1 C1 161.3(4) .
C3 C4 W1 C5 -115.8(3) .
C9 C4 W1 C5 125.4(4) .
C3 C4 W1 C11 173.7(2) .
C5 C4 W1 C11 -70.5(3) .
C9 C4 W1 C11 54.9(4) .
C5 C1 W1 N1 -143.4(2) .
C2 C1 W1 N1 -25.6(3) .
C6 C1 W1 N1 92.7(4) .
C5 C1 W1 C13 122.0(2) .
C2 C1 W1 C13 -120.1(2) .
C6 C1 W1 C13 -1.9(4) .
C5 C1 W1 C2 -117.9(3) .
C6 C1 W1 C2 118.2(5) .
C5 C1 W1 C3 -78.8(2) .
C2 C1 W1 C3 39.1(2) .
C6 C1 W1 C3 157.3(5) .
C5 C1 W1 C12 105.7(2) .
C2 C1 W1 C12 -136.5(2) .
C6 C1 W1 C12 -18.2(4) .
C5 C1 W1 C4 -36.8(2) .
C2 C1 W1 C4 81.1(2) .
C6 C1 W1 C4 -160.7(5) .
C2 C1 W1 C5 117.9(3) .
C6 C1 W1 C5 -123.9(5) .
C5 C1 W1 C11 67.7(2) .
C2 C1 W1 C11 -174.4(2) .
C6 C1 W1 C11 -56.2(4) .
C1 C5 W1 N1 66.7(4) .
C4 C5 W1 N1 -50.8(4) .
C10 C5 W1 N1 -171.5(4) .
C1 C5 W1 C13 -59.0(2) .
C4 C5 W1 C13 -176.5(2) .
C10 C5 W1 C13 62.8(4) .
C1 C5 W1 C2 37.0(2) .
C4 C5 W1 C2 -80.5(2) .
C10 C5 W1 C2 158.8(5) .
C1 C5 W1 C3 79.7(2) .
C4 C5 W1 C3 -37.8(2) .
C10 C5 W1 C3 -158.6(5) .
C1 C5 W1 C12 -92.3(2) .
C4 C5 W1 C12 150.2(2) .
C10 C5 W1 C12 29.5(5) .
C1 C5 W1 C4 117.5(3) .
C10 C5 W1 C4 -120.7(5) .
C4 C5 W1 C1 -117.5(3) .
C10 C5 W1 C1 121.8(5) .
C1 C5 W1 C11 -122.6(2) .
C4 C5 W1 C11 119.9(2) .
C10 C5 W1 C11 -0.8(4) .
C12 C11 W1 N1 -56.8(3) .
C20 C11 W1 N1 59.5(3) .
C12 C11 W1 C13 31.3(2) .
C20 C11 W1 C13 147.7(4) .
C12 C11 W1 C2 89.9(3) .
C20 C11 W1 C2 -153.7(3) .
C12 C11 W1 C3 169.0(3) .
C20 C11 W1 C3 -74.7(4) .
C20 C11 W1 C12 116.4(4) .
C12 C11 W1 C4 161.6(2) .
C20 C11 W1 C4 -82.1(3) .
C12 C11 W1 C1 96.7(2) .
C20 C11 W1 C1 -147.0(3) .
C12 C11 W1 C5 128.4(2) .
C20 C11 W1 C5 -115.3(3) .
C28 C28 C29 C30 177.9(6) 3_676
